data_2209537
loop_
_publ_author_name
'Aghabozorg, Hossein'
'Nakhjavan, Bahar'
'Ghadermazi, Mohammad'
'Ramezanipour, Farshid'

_publ_section_title
;
 Bis(propane-1,3-diaminium)
 tris(pyridine-2,6-dicarboxylato-\k^3^<i>O</i>,<i>N</i>,<i>O</i>')cerate(III)
 nitrate 3.5-hydrate
;
_journal_coeditor_code HK2042
_journal_issue 7
_journal_name_full 'Acta Crystallographica Section E'
_journal_page_first m1527
_journal_page_last m1529
_journal_paper_doi 10.1107/S1600536806021404
_journal_volume 62
_journal_year 2006
_chemical_formula_iupac '(C3 H12 N2)2 [Ce (C7 H3 N O4)3] (N O3) , 3.5H2 O'
_chemical_formula_moiety '2C3 H12 N2 2+ , C21 H9 Ce N3 O12 3- , N O3 - , 3.5H2 O'
_chemical_formula_sum 'C27 H40 Ce N8 O18.5'
_chemical_formula_weight 912.29
_chemical_name_systematic
;
Bis(propane-1,3-diaminium)
tris(pyridine-2,6-dicarboxylato-\k^3^O,N,O')cerate(III) nitrate 3.5-hydrate
;
_space_group_IT_number 2
_symmetry_cell_setting triclinic
_symmetry_space_group_name_Hall '-P 1'
_symmetry_space_group_name_H-M 'P -1'
_atom_sites_solution_hydrogens mixed
_atom_sites_solution_primary direct
_atom_sites_solution_secondary difmap
_cell_angle_alpha 65.385(5)
_cell_angle_beta 80.327(5)
_cell_angle_gamma 78.883(5)
_cell_formula_units_Z 2
_cell_length_a 10.4071(10)
_cell_length_b 13.7063(14)
_cell_length_c 14.3438(14)
_cell_measurement_reflns_used 3525
_cell_measurement_temperature 120(2)
_cell_measurement_theta_max 28.20
_cell_measurement_theta_min 2.20
_cell_volume 1816.4(3)
_computing_cell_refinement 'SAINT-Plus (Bruker, 1998)'
_computing_data_collection 'SMART (Bruker, 1998)'
_computing_data_reduction SAINT-Plus
_computing_molecular_graphics SHELXTL
_computing_publication_material SHELXTL
_computing_structure_refinement SHELXTL
_computing_structure_solution 'SHELXTL (Sheldrick, 1998)'
_diffrn_ambient_temperature 120(2)
_diffrn_measured_fraction_theta_full 0.978
_diffrn_measured_fraction_theta_max 0.978
_diffrn_measurement_device_type 'Bruker SMART 1000 CCD area-detector'
_diffrn_measurement_method '\f and \w'
_diffrn_radiation_monochromator graphite
_diffrn_radiation_source 'fine-focus sealed tube'
_diffrn_radiation_type MoK\a
_diffrn_radiation_wavelength 0.71073
_diffrn_reflns_av_R_equivalents 0.0360
_diffrn_reflns_av_sigmaI/netI 0.0649
_diffrn_reflns_limit_h_max 13
_diffrn_reflns_limit_h_min -13
_diffrn_reflns_limit_k_max 18
_diffrn_reflns_limit_k_min -18
_diffrn_reflns_limit_l_max 18
_diffrn_reflns_limit_l_min -18
_diffrn_reflns_number 16675
_diffrn_reflns_theta_full 28.00
_diffrn_reflns_theta_max 28.00
_diffrn_reflns_theta_min 1.77
_exptl_absorpt_coefficient_mu 1.343
_exptl_absorpt_correction_T_max 0.769
_exptl_absorpt_correction_T_min 0.732
_exptl_absorpt_correction_type multi-scan
_exptl_absorpt_process_details '(SADABS; Sheldrick, 1998)'
_exptl_crystal_colour colourless
_exptl_crystal_density_diffrn 1.669
_exptl_crystal_density_method 'not measured'
_exptl_crystal_description prism
_exptl_crystal_F_000 927
_exptl_crystal_size_max 0.40
_exptl_crystal_size_mid 0.20
_exptl_crystal_size_min 0.20
_refine_diff_density_max 3.011
_refine_diff_density_min -1.449
_refine_ls_extinction_method none
_refine_ls_goodness_of_fit_ref 1.058
_refine_ls_hydrogen_treatment constr
_refine_ls_matrix_type full
_refine_ls_number_parameters 518
_refine_ls_number_reflns 8575
_refine_ls_number_restraints 20
_refine_ls_restrained_S_all 1.512
_refine_ls_R_factor_all 0.0699
_refine_ls_R_factor_gt 0.0527
_refine_ls_shift/su_max 0.000
_refine_ls_shift/su_mean 0.000
_refine_ls_structure_factor_coef Fsqd
_refine_ls_weighting_details 'calc w = 1/[\s^2^(Fo^2^)+(0.04P)^2^+7.9P] where P=(Fo^2^+2Fc^2^)/3'
_refine_ls_weighting_scheme calc
_refine_ls_wR_factor_gt 0.1224
_refine_ls_wR_factor_ref 0.1296
_reflns_number_gt 6719
_reflns_number_total 8575
_reflns_threshold_expression I>2\s(I)
_cod_data_source_file hk2042.cif
_cod_data_source_block I
_cod_depositor_comments
;
The following automatic conversions were performed:
'_symmetry_cell_setting' value 'Triclinic' changed to 'triclinic'
according to '/home/saulius/struct/CIF-dictionaries/cif_core.dic'
dictionary named 'cif_core.dic' version 2.4.1 from 2010-06-29.

Automatic conversion script
Id: cif_fix_enum 1527 2010-12-29 10:47:43Z saulius 

The following automatic conversions were performed:

'_symmetry_cell_setting' value 'Triclinic' changed to 'triclinic'
according to /home/saulius/struct/CIF-dictionaries/cif_core.dic
dictionary named 'cif_core.dic' version 2.4.1 from 2010-06-29.

Automatic conversion script
Id: cif_fix_values 1715 2011-07-08 13:25:40Z adriana 
;
_cod_database_code 2209537
_cod_database_fobs_code 2209537

loop_
_symmetry_equiv_pos_as_xyz
'x, y, z'
'-x, -y, -z'

loop_
_atom_site_type_symbol
_atom_site_label
_atom_site_fract_x
_atom_site_fract_y
_atom_site_fract_z
_atom_site_U_iso_or_equiv
_atom_site_adp_type
_atom_site_calc_flag
_atom_site_refinement_flags
_atom_site_occupancy
_atom_site_disorder_assembly
_atom_site_disorder_group
Ce Ce1 0.17482(4) 0.66933(3) 0.66280(3) 0.02348(13) Uani d . 1 . .
O O1 0.3200(5) 0.5775(4) 0.8071(4) 0.0251(10) Uani d . 1 . .
O O2 0.4777(5) 0.4529(4) 0.8923(4) 0.0318(12) Uani d . 1 . .
O O3 0.1953(5) 0.6151(4) 0.5125(4) 0.0306(12) Uani d . 1 . .
O O4 0.2505(6) 0.4959(5) 0.4403(4) 0.0356(13) Uani d . 1 . .
O O5 0.3925(5) 0.7362(4) 0.5902(4) 0.0285(11) Uani d . 1 . .
O O6 0.5256(5) 0.8492(4) 0.4749(4) 0.0309(12) Uani d . 1 . .
O O7 -0.0395(5) 0.7653(4) 0.5904(4) 0.0259(10) Uani d . 1 . .
O O8 -0.1578(5) 0.8970(4) 0.4700(4) 0.0351(13) Uani d . 1 . .
O O9 0.0409(5) 0.5129(4) 0.7374(4) 0.0317(12) Uani d . 1 . .
O O10 -0.1088(6) 0.4155(5) 0.8486(4) 0.0376(13) Uani d . 1 . .
O O11 0.1628(5) 0.8039(4) 0.7413(4) 0.0269(11) Uani d . 1 . .
O O12 0.0951(6) 0.8673(5) 0.8641(5) 0.0400(14) Uani d . 1 . .
N N1 0.3414(6) 0.4977(5) 0.6656(4) 0.0241(12) Uani d . 1 . .
N N2 0.1820(5) 0.8496(5) 0.4995(4) 0.0221(12) Uani d . 1 . .
N N3 0.0115(6) 0.6476(5) 0.8297(4) 0.0247(12) Uani d . 1 . .
C C1 0.4182(7) 0.4434(6) 0.7438(5) 0.0240(14) Uani d . 1 . .
C C2 0.5026(8) 0.3514(6) 0.7489(6) 0.0330(17) Uani d . 1 . .
H H2A 0.5550 0.3136 0.8050 0.040 Uiso calc R 1 . .
C C3 0.5110(9) 0.3137(7) 0.6710(7) 0.0385(19) Uani d . 1 . .
H H3A 0.5684 0.2499 0.6735 0.046 Uiso calc R 1 . .
C C4 0.4341(8) 0.3711(7) 0.5902(6) 0.0328(17) Uani d . 1 . .
H H4A 0.4401 0.3491 0.5348 0.039 Uiso calc R 1 . .
C C5 0.3483(7) 0.4612(6) 0.5916(5) 0.0252(14) Uani d . 1 . .
C C6 0.4048(7) 0.4938(6) 0.8216(5) 0.0224(14) Uani d . 1 . .
C C7 0.2583(7) 0.5293(6) 0.5076(5) 0.0265(15) Uani d . 1 . .
C C8 0.2968(7) 0.8856(6) 0.4529(5) 0.0231(14) Uani d . 1 . .
C C9 0.3066(7) 0.9715(6) 0.3586(6) 0.0276(15) Uani d . 1 . .
H H9A 0.3894 0.9943 0.3266 0.033 Uiso calc R 1 . .
C C10 0.1909(8) 1.0243(7) 0.3110(6) 0.0347(18) Uani d . 1 . .
H H10A 0.1941 1.0838 0.2461 0.042 Uiso calc R 1 . .
C C11 0.0724(7) 0.9890(6) 0.3595(6) 0.0301(16) Uani d . 1 . .
H H11A -0.0070 1.0243 0.3287 0.036 Uiso calc R 1 . .
C C12 0.0708(7) 0.9012(6) 0.4540(5) 0.0244(14) Uani d . 1 . .
C C13 0.4150(7) 0.8200(6) 0.5111(5) 0.0249(15) Uani d . 1 . .
C C15 -0.0649(7) 0.5688(6) 0.8695(5) 0.0272(15) Uani d . 1 . .
C C14 -0.0540(7) 0.8530(6) 0.5076(5) 0.0242(14) Uani d . 1 . .
C C19 0.0018(7) 0.7184(6) 0.8734(5) 0.0274(15) Uani d . 1 . .
C C21 0.0941(7) 0.8041(6) 0.8225(6) 0.0265(15) Uani d . 1 . .
C C20 -0.0434(7) 0.4938(6) 0.8152(6) 0.0287(16) Uani d . 1 . .
C C16 -0.1575(7) 0.5595(7) 0.9543(6) 0.0329(17) Uani d . 1 . .
H H16C -0.2113 0.5033 0.9814 0.039 Uiso calc R 1 . .
C C18 -0.0870(8) 0.7147(7) 0.9578(6) 0.0343(18) Uani d . 1 . .
H H18A -0.0923 0.7657 0.9877 0.041 Uiso calc R 1 . .
C C17 -0.1689(8) 0.6336(7) 0.9978(6) 0.0378(19) Uani d . 1 . .
H H17A -0.2322 0.6297 1.0549 0.045 Uiso calc R 1 . .
O O14 0.7676(7) 0.1593(6) 0.8562(6) 0.0586(19) Uani d . 1 . .
H H14A 0.7423 0.2043 0.8981 0.070 Uiso d R 1 . .
H H14B 0.8235 0.1025 0.8930 0.070 Uiso d R 1 . .
O O15 0.6347(6) 1.0368(5) 0.3379(5) 0.0459(16) Uani d . 1 . .
H H15B 0.5816 0.9850 0.3775 0.055 Uiso d R 1 . .
H H15A 0.7084 1.0322 0.3662 0.055 Uiso d R 1 . .
N N4 0.5858(6) 0.2494(5) 0.1698(5) 0.0288(13) Uani d . 1 . .
H H4B 0.6347 0.2518 0.1101 0.043 Uiso calc R 1 . .
H H4C 0.5982 0.1810 0.2192 0.043 Uiso calc R 1 . .
H H4D 0.6112 0.2963 0.1909 0.043 Uiso calc R 1 . .
N N5 0.2817(6) 0.3087(5) 0.4008(4) 0.0252(13) Uani d . 1 . .
H H5A 0.2698 0.3633 0.4230 0.038 Uiso calc R 1 . .
H H5B 0.3314 0.2500 0.4437 0.038 Uiso calc R 1 . .
H H5C 0.2021 0.2906 0.4006 0.038 Uiso calc R 1 . .
N N6 -0.0969(8) 1.3298(6) -0.2957(5) 0.0428(18) Uani d . 1 B .
H H6A -0.0978 1.3541 -0.2456 0.051 Uiso d R 1 . .
H H6B -0.1383 1.2706 -0.2689 0.051 Uiso d R 1 . .
H H6C -0.1433 1.3810 -0.3460 0.051 Uiso d R 1 . .
N N7 0.1955(6) 1.0463(6) -0.1686(7) 0.122(5) Uani d D 1 . .
H H7A 0.2666 1.0274 -0.1291 0.146 Uiso d R 1 B .
H H7B 0.2337 1.0181 -0.2147 0.146 Uiso d R 1 . .
H H7C 0.1454 0.9963 -0.1241 0.146 Uiso d R 1 . .
C C22 0.4437(7) 0.2809(7) 0.1520(6) 0.0320(17) Uani d . 1 . .
H H22A 0.4205 0.2394 0.1163 0.038 Uiso calc R 1 . .
H H22B 0.4278 0.3589 0.1069 0.038 Uiso calc R 1 . .
C C23 0.3562(7) 0.2590(6) 0.2535(6) 0.0294(16) Uani d . 1 . .
H H23A 0.2661 0.2548 0.2429 0.035 Uiso calc R 1 . .
H H23B 0.3902 0.1879 0.3054 0.035 Uiso calc R 1 . .
C C24 0.3500(7) 0.3449(6) 0.2945(5) 0.0258(15) Uani d . 1 . .
H H24A 0.4401 0.3576 0.2954 0.031 Uiso calc R 1 . .
H H24B 0.3017 0.4137 0.2492 0.031 Uiso calc R 1 . .
C C25 0.0324(7) 1.3057(6) -0.3436(7) 0.073(3) Uani d D 1 . .
H H25A 0.0621 1.3756 -0.3915 0.087 Uiso calc R 1 A 1
H H25B 0.0221 1.2669 -0.3861 0.087 Uiso calc R 1 A 1
O O16 0.6905(4) 0.3016(3) -0.0370(3) 0.0331(12) Uani d . 1 . .
H H16B 0.6260 0.3510 -0.0584 0.040 Uiso d R 1 . .
H H16A 0.7631 0.3361 -0.0558 0.040 Uiso d R 1 . .
C C26 0.1445(4) 1.2389(3) -0.2750(3) 0.115(12) Uani d PRD 0.60 B 1
H H26A 0.1458 1.2615 -0.2181 0.138 Uiso calc PR 0.60 C 1
H H26B 0.2319 1.2415 -0.3153 0.138 Uiso calc PR 0.60 D 1
C C27 0.0994(4) 1.1303(3) -0.2376(3) 0.045(4) Uani d PRD 0.60 B 1
H H27A 0.0935 1.1128 -0.2970 0.054 Uiso calc PR 0.60 E 1
H H27B 0.0110 1.1314 -0.1992 0.054 Uiso calc PR 0.60 F 1
N N1N 0.4347(4) 1.0324(3) 0.1120(3) 0.073(7) Uani d PRD 0.60 G 1
O O3N 0.3394(4) 1.0969(3) 0.0732(3) 0.082(6) Uani d PRD 0.60 G 1
O O2N 0.5272(4) 1.0641(3) 0.1300(3) 0.140(11) Uani d PRD 0.60 G 1
O O1N 0.4502(4) 0.9332(3) 0.1369(3) 0.091(5) Uani d PRD 0.60 G 1
N N2N' 0.4882(4) 1.0049(3) 0.1221(3) 0.069(9) Uani d PRD 0.40 H 2
O O3N' 0.3720(4) 1.0297(3) 0.1037(3) 0.122(15) Uani d PRD 0.40 H 2
O O1N' 0.5448(4) 0.9171(3) 0.1787(3) 0.139(14) Uani d PRD 0.40 H 2
O O2N' 0.5586(4) 1.0771(3) 0.0785(3) 0.078(8) Uani d PRD 0.40 H 2
C C26' 0.0800(4) 1.1990(3) -0.2542(3) 0.081(12) Uani d PRD 0.40 B 2
H H26C 0.0639 1.2131 -0.1906 0.098 Uiso calc PR 0.40 I 2
H H26D 0.0227 1.1452 -0.2450 0.098 Uiso calc PR 0.40 J 2
C C27' 0.2198(4) 1.1465(3) -0.2605(3) 0.101(14) Uani d PRD 0.40 B 2
H H27C 0.2466 1.1337 -0.3245 0.122 Uiso calc PR 0.40 K 2
H H27D 0.2833 1.1862 -0.2511 0.122 Uiso calc PR 0.40 L 2
O O17 0.9505(16) -0.0216(11) 0.9746(10) 0.058(4) Uani d P 0.50 . .
H H17B 0.9435 -0.0851 0.9489 0.070 Uiso d PR 0.50 . .

loop_
_atom_site_aniso_label
_atom_site_aniso_U_11
_atom_site_aniso_U_22
_atom_site_aniso_U_33
_atom_site_aniso_U_12
_atom_site_aniso_U_13
_atom_site_aniso_U_23
Ce1 0.0206(2) 0.0246(2) 0.0215(2) -0.00376(14) -0.00348(13) -0.00464(15)
O1 0.024(2) 0.027(3) 0.021(2) -0.001(2) -0.0054(19) -0.007(2)
O2 0.032(3) 0.033(3) 0.028(3) 0.002(2) -0.014(2) -0.008(2)
O3 0.040(3) 0.031(3) 0.020(2) -0.002(2) -0.007(2) -0.008(2)
O4 0.047(3) 0.036(3) 0.028(3) -0.005(3) -0.008(2) -0.015(3)
O5 0.021(2) 0.028(3) 0.026(3) -0.005(2) -0.006(2) 0.002(2)
O6 0.021(3) 0.033(3) 0.030(3) -0.007(2) -0.003(2) -0.002(2)
O7 0.020(2) 0.026(3) 0.025(3) -0.003(2) -0.0036(19) -0.003(2)
O8 0.023(3) 0.033(3) 0.038(3) -0.005(2) -0.012(2) 0.001(2)
O9 0.033(3) 0.031(3) 0.030(3) -0.012(2) -0.001(2) -0.009(2)
O10 0.039(3) 0.041(3) 0.030(3) -0.021(3) -0.002(2) -0.004(3)
O11 0.024(3) 0.025(3) 0.030(3) -0.002(2) -0.004(2) -0.008(2)
O12 0.039(3) 0.045(4) 0.042(3) -0.004(3) -0.007(3) -0.023(3)
N1 0.025(3) 0.025(3) 0.019(3) -0.006(2) -0.001(2) -0.004(2)
N2 0.020(3) 0.023(3) 0.021(3) -0.003(2) -0.004(2) -0.006(2)
N3 0.021(3) 0.027(3) 0.021(3) -0.002(2) -0.005(2) -0.004(2)
C1 0.020(3) 0.026(4) 0.024(3) -0.005(3) -0.003(3) -0.006(3)
C2 0.031(4) 0.031(4) 0.033(4) 0.003(3) -0.011(3) -0.009(3)
C3 0.040(5) 0.033(4) 0.044(5) 0.010(4) -0.010(4) -0.020(4)
C4 0.034(4) 0.035(4) 0.032(4) -0.003(3) -0.005(3) -0.017(4)
C5 0.024(3) 0.027(4) 0.023(3) -0.008(3) 0.000(3) -0.008(3)
C6 0.022(3) 0.022(3) 0.019(3) -0.008(3) 0.000(3) -0.002(3)
C7 0.029(4) 0.028(4) 0.021(3) -0.009(3) 0.001(3) -0.008(3)
C8 0.022(3) 0.023(3) 0.022(3) -0.002(3) -0.005(3) -0.006(3)
C9 0.025(4) 0.026(4) 0.025(4) -0.006(3) -0.001(3) -0.002(3)
C10 0.031(4) 0.031(4) 0.029(4) -0.001(3) -0.008(3) 0.001(3)
C11 0.023(4) 0.030(4) 0.028(4) -0.001(3) -0.007(3) -0.001(3)
C12 0.022(3) 0.026(4) 0.023(3) -0.004(3) -0.004(3) -0.007(3)
C13 0.021(3) 0.027(4) 0.025(4) -0.003(3) -0.005(3) -0.007(3)
C15 0.022(3) 0.031(4) 0.020(3) -0.007(3) -0.005(3) 0.000(3)
C14 0.020(3) 0.025(4) 0.024(3) -0.002(3) -0.003(3) -0.007(3)
C19 0.023(3) 0.030(4) 0.023(3) 0.002(3) -0.008(3) -0.004(3)
C21 0.023(4) 0.027(4) 0.028(4) 0.004(3) -0.010(3) -0.010(3)
C20 0.027(4) 0.028(4) 0.023(4) -0.010(3) -0.008(3) 0.002(3)
C16 0.024(4) 0.039(4) 0.026(4) -0.007(3) -0.004(3) -0.002(3)
C18 0.032(4) 0.042(5) 0.027(4) 0.001(3) -0.005(3) -0.014(4)
C17 0.027(4) 0.052(5) 0.024(4) 0.001(4) 0.003(3) -0.010(4)
O14 0.050(4) 0.053(4) 0.064(5) 0.008(3) -0.001(3) -0.022(4)
O15 0.032(3) 0.045(4) 0.043(3) -0.016(3) -0.011(3) 0.007(3)
N4 0.027(3) 0.032(3) 0.026(3) -0.006(3) -0.003(2) -0.008(3)
N5 0.026(3) 0.024(3) 0.023(3) -0.005(2) -0.006(2) -0.005(3)
N6 0.058(5) 0.041(4) 0.029(4) -0.011(4) -0.009(3) -0.009(3)
N7 0.200(17) 0.062(8) 0.103(10) -0.024(9) -0.014(11) -0.029(8)
C22 0.026(4) 0.047(5) 0.025(4) -0.010(3) -0.003(3) -0.013(4)
C23 0.024(4) 0.035(4) 0.026(4) -0.006(3) -0.003(3) -0.007(3)
C24 0.023(4) 0.026(4) 0.021(3) -0.004(3) -0.006(3) -0.001(3)
C25 0.056(7) 0.091(10) 0.084(9) -0.020(7) 0.003(6) -0.047(8)
O16 0.028(3) 0.032(3) 0.029(3) -0.004(2) -0.002(2) -0.003(2)
C26 0.061(15) 0.082(18) 0.20(3) -0.036(14) 0.036(18) -0.07(2)
C27 0.029(8) 0.068(12) 0.035(8) 0.017(8) -0.015(6) -0.022(8)
N1N 0.11(2) 0.072(14) 0.058(14) -0.043(14) 0.013(12) -0.042(12)
O3N 0.077(11) 0.056(9) 0.094(13) 0.006(8) 0.014(9) -0.025(9)
O2N 0.26(3) 0.070(14) 0.115(18) -0.008(17) -0.085(19) -0.043(12)
O1N 0.095(13) 0.063(10) 0.134(16) -0.026(9) -0.010(11) -0.052(11)
N2N' 0.09(2) 0.08(2) 0.043(16) -0.035(18) -0.004(14) -0.013(15)
O3N' 0.10(3) 0.20(5) 0.09(2) -0.04(3) 0.000(19) -0.08(3)
O1N' 0.081(19) 0.075(17) 0.15(3) 0.023(15) 0.017(18) 0.040(18)
O2N' 0.053(12) 0.069(15) 0.14(2) -0.014(11) -0.017(13) -0.066(16)
C26' 0.08(3) 0.09(3) 0.10(3) 0.03(2) -0.06(2) -0.06(2)
C27' 0.15(4) 0.039(17) 0.12(3) -0.04(2) 0.03(3) -0.04(2)
O17 0.080(11) 0.045(8) 0.045(8) 0.007(7) -0.006(7) -0.020(7)

loop_
_atom_type_symbol
_atom_type_description
_atom_type_scat_dispersion_real
_atom_type_scat_dispersion_imag
_atom_type_scat_source
C C 0.0033 0.0016 'International Tables Vol C Tables 4.2.6.8 and 6.1.1.4'
H H 0.0000 0.0000 'International Tables Vol C Tables 4.2.6.8 and 6.1.1.4'
N N 0.0061 0.0033 'International Tables Vol C Tables 4.2.6.8 and 6.1.1.4'
O O 0.0106 0.0060 'International Tables Vol C Tables 4.2.6.8 and 6.1.1.4'
Ce Ce -0.2486 2.6331 'International Tables Vol C Tables 4.2.6.8 and 6.1.1.4'

loop_
_geom_angle_atom_site_label_1
_geom_angle_atom_site_label_2
_geom_angle_atom_site_label_3
_geom_angle_site_symmetry_1
_geom_angle
_geom_angle_publ_flag
O5 Ce1 O11 . 79.91(17) yes
O5 Ce1 O7 . 124.48(16) yes
O11 Ce1 O7 . 88.83(16) yes
O5 Ce1 O1 . 74.42(16) yes
O11 Ce1 O1 . 74.98(16) yes
O7 Ce1 O1 . 153.04(16) yes
O5 Ce1 O3 . 86.35(17) yes
O11 Ce1 O3 . 153.34(17) yes
O7 Ce1 O3 . 80.25(17) yes
O1 Ce1 O3 . 123.10(17) yes
O5 Ce1 O9 . 148.84(18) yes
O11 Ce1 O9 . 123.32(17) yes
O7 Ce1 O9 . 80.02(17) yes
O1 Ce1 O9 . 90.90(17) yes
O3 Ce1 O9 . 78.85(17) yes
O5 Ce1 N2 . 61.67(16) yes
O11 Ce1 N2 . 78.50(17) yes
O7 Ce1 N2 . 62.82(16) yes
O1 Ce1 N2 . 131.76(17) yes
O3 Ce1 N2 . 74.87(17) yes
O9 Ce1 N2 . 137.24(17) yes
O5 Ce1 N1 . 74.54(17) yes
O11 Ce1 N1 . 134.06(17) yes
O7 Ce1 N1 . 137.07(17) yes
O1 Ce1 N1 . 61.77(17) yes
O3 Ce1 N1 . 61.57(17) yes
O9 Ce1 N1 . 74.30(18) yes
N2 Ce1 N1 . 119.10(18) yes
O5 Ce1 N3 . 136.61(17) yes
O11 Ce1 N3 . 62.10(18) yes
O7 Ce1 N3 . 77.34(17) yes
O1 Ce1 N3 . 76.05(16) yes
O3 Ce1 N3 . 136.78(18) yes
O9 Ce1 N3 . 61.23(18) yes
N2 Ce1 N3 . 123.91(18) yes
N1 Ce1 N3 . 116.98(18) yes
C6 O1 Ce1 . 127.1(4) ?
C7 O3 Ce1 . 126.0(4) ?
C13 O5 Ce1 . 127.1(4) ?
C14 O7 Ce1 . 125.7(4) ?
C20 O9 Ce1 . 125.9(5) ?
C21 O11 Ce1 . 126.7(5) ?
C5 N1 C1 . 119.2(6) ?
C5 N1 Ce1 . 120.5(5) ?
C1 N1 Ce1 . 120.3(4) ?
C8 N2 C12 . 119.0(6) ?
C8 N2 Ce1 . 121.0(4) ?
C12 N2 Ce1 . 119.6(4) ?
C19 N3 C15 . 119.5(6) ?
C19 N3 Ce1 . 119.6(5) ?
C15 N3 Ce1 . 120.8(5) ?
N1 C1 C2 . 121.4(7) ?
N1 C1 C6 . 114.6(6) ?
C2 C1 C6 . 124.0(6) ?
C1 C2 C3 . 119.5(7) ?
C1 C2 H2A . 120.3 ?
C3 C2 H2A . 120.3 ?
C4 C3 C2 . 118.7(7) ?
C4 C3 H3A . 120.6 ?
C2 C3 H3A . 120.6 ?
C5 C4 C3 . 118.7(7) ?
C5 C4 H4A . 120.6 ?
C3 C4 H4A . 120.6 ?
N1 C5 C4 . 122.4(7) ?
N1 C5 C7 . 114.5(6) ?
C4 C5 C7 . 123.1(6) ?
O2 C6 O1 . 125.0(7) ?
O2 C6 C1 . 118.8(6) ?
O1 C6 C1 . 116.2(6) ?
O4 C7 O3 . 124.8(7) ?
O4 C7 C5 . 118.5(7) ?
O3 C7 C5 . 116.7(6) ?
N2 C8 C9 . 122.6(6) ?
N2 C8 C13 . 114.0(6) ?
C9 C8 C13 . 123.3(6) ?
C8 C9 C10 . 118.2(7) ?
C8 C9 H9A . 120.9 ?
C10 C9 H9A . 120.9 ?
C11 C10 C9 . 119.4(7) ?
C11 C10 H10A . 120.3 ?
C9 C10 H10A . 120.3 ?
C10 C11 C12 . 119.0(7) ?
C10 C11 H11A . 120.5 ?
C12 C11 H11A . 120.5 ?
N2 C12 C11 . 121.8(6) ?
N2 C12 C14 . 116.3(6) ?
C11 C12 C14 . 121.8(6) ?
O6 C13 O5 . 125.5(7) ?
O6 C13 C8 . 118.5(6) ?
O5 C13 C8 . 115.9(6) ?
N3 C15 C16 . 121.8(7) ?
N3 C15 C20 . 114.6(6) ?
C16 C15 C20 . 123.5(7) ?
O8 C14 O7 . 125.5(7) ?
O8 C14 C12 . 118.9(6) ?
O7 C14 C12 . 115.5(6) ?
N3 C19 C18 . 122.3(7) ?
N3 C19 C21 . 115.1(6) ?
C18 C19 C21 . 122.6(7) ?
O12 C21 O11 . 126.1(7) ?
O12 C21 C19 . 117.6(7) ?
O11 C21 C19 . 116.3(6) ?
O10 C20 O9 . 123.5(7) ?
O10 C20 C15 . 119.2(7) ?
O9 C20 C15 . 117.3(6) ?
C17 C16 C15 . 118.5(7) ?
C17 C16 H16C . 120.8 ?
C15 C16 H16C . 120.8 ?
C19 C18 C17 . 118.0(8) ?
C19 C18 H18A . 121.0 ?
C17 C18 H18A . 121.0 ?
C16 C17 C18 . 119.8(7) ?
C16 C17 H17A . 120.1 ?
C18 C17 H17A . 120.1 ?
H14A O14 H14B . 104.9 ?
H15B O15 H15A . 114.6 ?
C22 N4 H4B . 109.5 ?
C22 N4 H4C . 109.5 ?
H4B N4 H4C . 109.5 ?
C22 N4 H4D . 109.5 ?
H4B N4 H4D . 109.5 ?
H4C N4 H4D . 109.5 ?
C24 N5 H5A . 109.5 ?
C24 N5 H5B . 109.5 ?
H5A N5 H5B . 109.5 ?
C24 N5 H5C . 109.5 ?
H5A N5 H5C . 109.5 ?
H5B N5 H5C . 109.5 ?
C25 N6 H6A . 115.2 ?
C25 N6 H6B . 109.9 ?
H6A N6 H6B . 108.5 ?
C25 N6 H6C . 107.0 ?
H6A N6 H6C . 108.5 ?
H6B N6 H6C . 107.5 ?
C27' N7 C27 . 50.80(8) ?
C27' N7 H7A . 106.9 ?
C27 N7 H7A . 150.5 ?
C27' N7 H7B . 79.4 ?
C27 N7 H7B . 95.9 ?
H7A N7 H7B . 98.1 ?
C27' N7 H7C . 154.2 ?
C27 N7 H7C . 103.5 ?
H7A N7 H7C . 98.1 ?
H7B N7 H7C . 103.8 ?
N4 C22 C23 . 111.2(6) ?
N4 C22 H22A . 109.4 ?
C23 C22 H22A . 109.4 ?
N4 C22 H22B . 109.4 ?
C23 C22 H22B . 109.4 ?
H22A C22 H22B . 108.0 ?
C24 C23 C22 . 112.8(6) ?
C24 C23 H23A . 109.0 ?
C22 C23 H23A . 109.0 ?
C24 C23 H23B . 109.0 ?
C22 C23 H23B . 109.0 ?
H23A C23 H23B . 107.8 ?
N5 C24 C23 . 109.3(6) ?
N5 C24 H24A . 109.8 ?
C23 C24 H24A . 109.8 ?
N5 C24 H24B . 109.8 ?
C23 C24 H24B . 109.8 ?
H24A C24 H24B . 108.3 ?
N6 C25 C26 . 119.4(7) ?
N6 C25 C26' . 98.5(6) ?
N6 C25 H25A . 107.5 ?
C26 C25 H25A . 107.5 ?
C26' C25 H25A . 140.5 ?
N6 C25 H25B . 107.5 ?
C26 C25 H25B . 107.5 ?
C26' C25 H25B . 92.4 ?
H25A C25 H25B . 107.0 ?
H16B O16 H16A . 105.8 ?
C25 C26 C27 . 97.5(3) ?
C25 C26 H26A . 112.3 ?
C27 C26 H26A . 112.3 ?
C25 C26 H26B . 112.3 ?
C27 C26 H26B . 112.3 ?
H26A C26 H26B . 109.9 ?
C26 C27 N7 . 109.1(3) ?
C26 C27 H27A . 109.9 ?
N7 C27 H27A . 109.9 ?
C26 C27 H27B . 109.9 ?
N7 C27 H27B . 109.9 ?
H27A C27 H27B . 108.3 ?
O3N N1N O2N . 120.7 ?
O3N N1N O1N . 126.2 ?
O2N N1N O1N . 113.1 ?
O2N' N2N' O3N' . 116.2 ?
O2N' N2N' O1N' . 114.7 ?
O3N' N2N' O1N' . 129.1 ?
C27' C26' C25 . 119.8(4) ?
C27' C26' H26C . 107.4 ?
C25 C26' H26C . 107.4 ?
C27' C26' H26D . 107.4 ?
C25 C26' H26D . 107.4 ?
H26C C26' H26D . 106.9 ?
N7 C27' C26' . 93.4(2) ?
N7 C27' H27C . 113.0 ?
C26' C27' H27C . 113.0 ?
N7 C27' H27D . 113.0 ?
C26' C27' H27D . 113.0 ?
H27C C27' H27D . 110.4 ?
O17 O17 H17B 2_757 143.4 ?

loop_
_geom_bond_atom_site_label_1
_geom_bond_atom_site_label_2
_geom_bond_site_symmetry_2
_geom_bond_distance
_geom_bond_publ_flag
Ce1 O5 . 2.504(5) yes
Ce1 O11 . 2.505(5) yes
Ce1 O7 . 2.509(5) yes
Ce1 O1 . 2.510(5) yes
Ce1 O3 . 2.523(5) yes
Ce1 O9 . 2.534(5) yes
Ce1 N2 . 2.606(6) yes
Ce1 N1 . 2.629(6) yes
Ce1 N3 . 2.635(6) yes
O1 C6 . 1.269(8) ?
O2 C6 . 1.240(8) ?
O3 C7 . 1.255(9) ?
O4 C7 . 1.248(8) ?
O5 C13 . 1.260(9) ?
O6 C13 . 1.248(8) ?
O7 C14 . 1.295(8) ?
O8 C14 . 1.224(8) ?
O9 C20 . 1.266(9) ?
O10 C20 . 1.260(9) ?
O11 C21 . 1.261(9) ?
O12 C21 . 1.243(9) ?
N1 C5 . 1.336(9) ?
N1 C1 . 1.351(9) ?
N2 C8 . 1.343(9) ?
N2 C12 . 1.348(9) ?
N3 C19 . 1.339(9) ?
N3 C15 . 1.337(9) ?
C1 C2 . 1.373(10) ?
C1 C6 . 1.515(10) ?
C2 C3 . 1.398(11) ?
C2 H2A . 0.9500 ?
C3 C4 . 1.383(11) ?
C3 H3A . 0.9500 ?
C4 C5 . 1.383(11) ?
C4 H4A . 0.9500 ?
C5 C7 . 1.518(10) ?
C8 C9 . 1.378(10) ?
C8 C13 . 1.520(9) ?
C9 C10 . 1.403(10) ?
C9 H9A . 0.9500 ?
C10 C11 . 1.378(11) ?
C10 H10A . 0.9500 ?
C11 C12 . 1.389(10) ?
C11 H11A . 0.9500 ?
C12 C14 . 1.512(10) ?
C15 C16 . 1.397(10) ?
C15 C20 . 1.495(11) ?
C19 C18 . 1.383(11) ?
C19 C21 . 1.523(11) ?
C16 C17 . 1.374(12) ?
C16 H16C . 0.9500 ?
C18 C17 . 1.401(12) ?
C18 H18A . 0.9500 ?
C17 H17A . 0.9500 ?
O14 H14A . 1.0006 ?
O14 H14B . 0.9000 ?
O15 H15B . 0.9184 ?
O15 H15A . 0.9061 ?
N4 C22 . 1.493(9) ?
N4 H4B . 0.9100 ?
N4 H4C . 0.9100 ?
N4 H4D . 0.9100 ?
N5 C24 . 1.490(9) ?
N5 H5A . 0.9100 ?
N5 H5B . 0.9100 ?
N5 H5C . 0.9100 ?
N6 C25 . 1.449(12) ?
N6 H6A . 0.9070 ?
N6 H6B . 0.9000 ?
N6 H6C . 0.9000 ?
N7 C27' . 1.484(3) ?
N7 C27 . 1.498(3) ?
N7 H7A . 0.9390 ?
N7 H7B . 0.8997 ?
N7 H7C . 0.9000 ?
C22 C23 . 1.528(10) ?
C22 H22A . 0.9900 ?
C22 H22B . 0.9900 ?
C23 C24 . 1.507(10) ?
C23 H23A . 0.9900 ?
C23 H23B . 0.9900 ?
C24 H24A . 0.9900 ?
C24 H24B . 0.9900 ?
C25 C26 . 1.547(3) ?
C25 C26' . 1.549(3) ?
C25 H25A . 0.9900 ?
C25 H25B . 0.9900 ?
O16 H16B . 0.8514 ?
O16 H16A . 0.9117 ?
C26 C27 . 1.4980 ?
C26 H26A . 0.9900 ?
C26 H26B . 0.9900 ?
C27 H27A . 0.9900 ?
C27 H27B . 0.9900 ?
N1N O3N . 1.2301 ?
N1N O2N . 1.2322 ?
N1N O1N . 1.2380 ?
N2N' O2N' . 1.2318 ?
N2N' O3N' . 1.2329 ?
N2N' O1N' . 1.2368 ?
C26' C27' . 1.4997 ?
C26' H26C . 0.9900 ?
C26' H26D . 0.9900 ?
C27' H27C . 0.9900 ?
C27' H27D . 0.9900 ?
O17 O17 2_757 1.67(3) ?
O17 H17B . 1.0950 ?

loop_
_geom_hbond_atom_site_label_D
_geom_hbond_atom_site_label_H
_geom_hbond_atom_site_label_A
_geom_hbond_site_symmetry_A
_geom_hbond_distance_DH
_geom_hbond_distance_HA
_geom_hbond_distance_DA
_geom_hbond_angle_DHA
_geom_hbond_publ_flag
N4 H4B O16 1_555 0.91 1.95 2.819(8) 159 yes
N4 H4C O15 1_545 0.91 2.02 2.924(10) 173 yes
N4 H4D O1 2_666 0.91 2.01 2.892(9) 163 yes
N5 H5A O4 1_555 0.91 1.90 2.800(10) 168 yes
N5 H5B O6 2_666 0.91 1.98 2.863(8) 164 yes
N5 H5C O7 2_566 0.91 1.95 2.858(9) 173 yes
N5 H5C O8 2_566 0.91 2.54 3.048(8) 116 yes
N6 H6A O10 1_564 0.91 1.85 2.750(10) 175 yes
N6 H6B O14 1_464 0.90 2.05 2.860(10) 149 yes
N6 H6C O3 2_575 0.90 2.51 3.179(9) 131 yes
N6 H6C O4 2_575 0.90 1.95 2.842(10) 171 yes
N7 H7A O2N' 2_675 0.94 2.11 2.950(10) 148 yes
N7 H7B O15 2_675 0.90 2.34 3.220(10) 169 yes
N7 H7C O12 1_554 0.90 2.02 2.680(10) 130 yes
O14 H14A O16 1_556 1.00 1.88 2.875(10) 174 yes
O14 H14B o17 1_555 0.90 2.00 2.90(10) 179 yes
O15 H15A O8 1_655 0.91 2.23 2.946(9) 135 yes
O15 H15B O6 1_555 0.92 1.93 2.816(9) 161 yes
O16 H16A O10 1_654 0.91 1.88 2.732(7) 154 yes
O16 H16B O2 1_554 0.85 1.88 2.732(7) 176 yes
O17 H17B O12 1_645 1.09 2.00 2.720(10) 120 yes

loop_
_geom_torsion_atom_site_label_1
_geom_torsion_atom_site_label_2
_geom_torsion_atom_site_label_3
_geom_torsion_atom_site_label_4
_geom_torsion
O5 Ce1 O1 C6 -81.2(5)
O11 Ce1 O1 C6 -164.7(6)
O7 Ce1 O1 C6 140.3(5)
O3 Ce1 O1 C6 -6.3(6)
O9 Ce1 O1 C6 70.9(5)
N2 Ce1 O1 C6 -105.8(5)
N1 Ce1 O1 C6 -0.7(5)
N3 Ce1 O1 C6 130.9(6)
O5 Ce1 O3 C7 83.1(6)
O11 Ce1 O3 C7 141.9(5)
O7 Ce1 O3 C7 -151.0(6)
O1 Ce1 O3 C7 14.4(6)
O9 Ce1 O3 C7 -69.4(6)
N2 Ce1 O3 C7 144.7(6)
N1 Ce1 O3 C7 8.7(5)
N3 Ce1 O3 C7 -91.5(6)
O11 Ce1 O5 C13 -83.8(6)
O7 Ce1 O5 C13 -2.3(6)
O1 Ce1 O5 C13 -160.9(6)
O3 Ce1 O5 C13 73.3(6)
O9 Ce1 O5 C13 134.6(6)
N2 Ce1 O5 C13 -1.5(5)
N1 Ce1 O5 C13 134.8(6)
N3 Ce1 O5 C13 -112.1(6)
O5 Ce1 O7 C14 3.8(6)
O11 Ce1 O7 C14 80.7(5)
O1 Ce1 O7 C14 132.9(5)
O3 Ce1 O7 C14 -74.9(5)
O9 Ce1 O7 C14 -155.2(5)
N2 Ce1 O7 C14 3.0(5)
N1 Ce1 O7 C14 -101.5(6)
N3 Ce1 O7 C14 142.3(6)
O5 Ce1 O9 C20 135.9(5)
O11 Ce1 O9 C20 2.9(6)
O7 Ce1 O9 C20 -79.1(6)
O1 Ce1 O9 C20 75.4(6)
O3 Ce1 O9 C20 -161.0(6)
N2 Ce1 O9 C20 -108.2(6)
N1 Ce1 O9 C20 135.7(6)
N3 Ce1 O9 C20 1.9(5)
O5 Ce1 O11 C21 -155.8(6)
O7 Ce1 O11 C21 78.8(5)
O1 Ce1 O11 C21 -79.4(5)
O3 Ce1 O11 C21 144.1(5)
O9 Ce1 O11 C21 1.6(6)
N2 Ce1 O11 C21 141.3(6)
N1 Ce1 O11 C21 -99.1(6)
N3 Ce1 O11 C21 2.5(5)
O5 Ce1 N1 C5 -99.4(5)
O11 Ce1 N1 C5 -158.0(5)
O7 Ce1 N1 C5 25.0(6)
O1 Ce1 N1 C5 -179.7(6)
O3 Ce1 N1 C5 -5.1(5)
O9 Ce1 N1 C5 80.5(5)
N2 Ce1 N1 C5 -55.3(5)
N3 Ce1 N1 C5 125.7(5)
O5 Ce1 N1 C1 82.7(5)
O11 Ce1 N1 C1 24.1(6)
O7 Ce1 N1 C1 -152.9(4)
O1 Ce1 N1 C1 2.3(5)
O3 Ce1 N1 C1 177.0(6)
O9 Ce1 N1 C1 -97.4(5)
N2 Ce1 N1 C1 126.8(5)
N3 Ce1 N1 C1 -52.2(5)
O5 Ce1 N2 C8 4.7(5)
O11 Ce1 N2 C8 89.3(5)
O7 Ce1 N2 C8 -176.1(6)
O1 Ce1 N2 C8 31.7(6)
O3 Ce1 N2 C8 -89.4(5)
O9 Ce1 N2 C8 -143.4(5)
N1 Ce1 N2 C8 -45.0(5)
N3 Ce1 N2 C8 133.9(5)
O5 Ce1 N2 C12 176.9(6)
O11 Ce1 N2 C12 -98.5(5)
O7 Ce1 N2 C12 -3.8(5)
O1 Ce1 N2 C12 -156.0(4)
O3 Ce1 N2 C12 82.8(5)
O9 Ce1 N2 C12 28.8(6)
N1 Ce1 N2 C12 127.2(5)
N3 Ce1 N2 C12 -53.9(5)
O5 Ce1 N3 C19 32.4(6)
O11 Ce1 N3 C19 0.5(5)
O7 Ce1 N3 C19 -95.0(5)
O1 Ce1 N3 C19 80.6(5)
O3 Ce1 N3 C19 -155.5(4)
O9 Ce1 N3 C19 179.6(5)
N2 Ce1 N3 C19 -50.6(5)
N1 Ce1 N3 C19 128.3(5)
O5 Ce1 N3 C15 -149.8(5)
O11 Ce1 N3 C15 178.3(6)
O7 Ce1 N3 C15 82.8(5)
O1 Ce1 N3 C15 -101.5(5)
O3 Ce1 N3 C15 22.3(6)
O9 Ce1 N3 C15 -2.6(5)
N2 Ce1 N3 C15 127.2(5)
N1 Ce1 N3 C15 -53.9(5)
C5 N1 C1 C2 -0.3(10)
Ce1 N1 C1 C2 177.7(6)
C5 N1 C1 C6 178.5(6)
Ce1 N1 C1 C6 -3.6(8)
N1 C1 C2 C3 0.9(12)
C6 C1 C2 C3 -177.7(7)
C1 C2 C3 C4 0.5(13)
C2 C3 C4 C5 -2.4(13)
C1 N1 C5 C4 -1.9(10)
Ce1 N1 C5 C4 -179.8(6)
C1 N1 C5 C7 -179.6(6)
Ce1 N1 C5 C7 2.5(8)
C3 C4 C5 N1 3.2(12)
C3 C4 C5 C7 -179.3(7)
Ce1 O1 C6 O2 177.5(5)
Ce1 O1 C6 C1 -0.8(8)
N1 C1 C6 O2 -175.6(6)
C2 C1 C6 O2 3.1(11)
N1 C1 C6 O1 2.9(9)
C2 C1 C6 O1 -178.4(7)
Ce1 O3 C7 O4 168.0(5)
Ce1 O3 C7 C5 -10.8(9)
N1 C5 C7 O4 -174.1(6)
C4 C5 C7 O4 8.3(11)
N1 C5 C7 O3 4.9(9)
C4 C5 C7 O3 -172.8(7)
C12 N2 C8 C9 -2.0(10)
Ce1 N2 C8 C9 170.3(5)
C12 N2 C8 C13 -179.3(6)
Ce1 N2 C8 C13 -7.0(8)
N2 C8 C9 C10 1.4(11)
C13 C8 C9 C10 178.4(7)
C8 C9 C10 C11 -0.1(12)
C9 C10 C11 C12 -0.6(12)
C8 N2 C12 C11 1.2(10)
Ce1 N2 C12 C11 -171.2(5)
C8 N2 C12 C14 176.9(6)
Ce1 N2 C12 C14 4.5(8)
C10 C11 C12 N2 0.0(12)
C10 C11 C12 C14 -175.4(7)
Ce1 O5 C13 O6 -177.5(5)
Ce1 O5 C13 C8 -1.3(9)
N2 C8 C13 O6 -178.1(6)
C9 C8 C13 O6 4.6(11)
N2 C8 C13 O5 5.4(9)
C9 C8 C13 O5 -171.8(7)
C19 N3 C15 C16 1.6(10)
Ce1 N3 C15 C16 -176.3(5)
C19 N3 C15 C20 -179.0(6)
Ce1 N3 C15 C20 3.2(8)
Ce1 O7 C14 O8 176.6(6)
Ce1 O7 C14 C12 -2.0(8)
N2 C12 C14 O8 179.5(7)
C11 C12 C14 O8 -4.9(11)
N2 C12 C14 O7 -1.8(9)
C11 C12 C14 O7 173.8(7)
C15 N3 C19 C18 -1.3(10)
Ce1 N3 C19 C18 176.5(5)
C15 N3 C19 C21 179.5(6)
Ce1 N3 C19 C21 -2.7(8)
Ce1 O11 C21 O12 175.2(5)
Ce1 O11 C21 C19 -4.8(8)
N3 C19 C21 O12 -175.4(6)
C18 C19 C21 O12 5.4(10)
N3 C19 C21 O11 4.7(9)
C18 C19 C21 O11 -174.5(7)
Ce1 O9 C20 O10 179.1(5)
Ce1 O9 C20 C15 -1.1(9)
N3 C15 C20 O10 178.4(6)
C16 C15 C20 O10 -2.2(11)
N3 C15 C20 O9 -1.4(9)
C16 C15 C20 O9 178.0(7)
N3 C15 C16 C17 -0.4(11)
C20 C15 C16 C17 -179.8(7)
N3 C19 C18 C17 -0.1(11)
C21 C19 C18 C17 179.0(7)
C15 C16 C17 C18 -1.1(11)
C19 C18 C17 C16 1.3(11)
N4 C22 C23 C24 79.1(8)
C22 C23 C24 N5 -170.8(6)
N6 C25 C26 C27 75.2(7)
C26' C25 C26 C27 18.8(2)
C25 C26 C27 N7 178.7(7)
C27' N7 C27 C26 -33.5(4)
N6 C25 C26' C27' -172.5(4)
C26 C25 C26' C27' -39.7(4)
C27 N7 C27' C26' 21.2(3)
C25 C26' C27' N7 -170.5(7)
